data_7011486
loop_
_publ_author_name
'Bazzicalupi, Carla'
'Bellusci, Anna'
'Bencini, Andrea'
'Berni, Emanuela'
'Bianchi, Antonio'
'Ciattini, Samuele'
'Giorgi, Claudia'
'Valtancoli, Barbara'

_publ_section_title
;
 A new dipyridine-containing cryptand for both proton and Cu(ii)
 encapsulation. A solution and solid state study
;
_journal_issue 10
_journal_name_full 'Journal of the Chemical Society, Dalton Transactions'
_journal_page_first 2151
_journal_paper_doi 10.1039/b200486k
_journal_year 2002
_chemical_formula_moiety
;
(C24 H37 N6 Cu 3+), (Cl O4 1-)3, (H2 O)2
;
_chemical_formula_sum 'C24 H41 Cl3 Cu N6 O14'
_chemical_formula_weight 807.52
_space_group_IT_number 15
_symmetry_cell_setting monoclinic
_symmetry_space_group_name_Hall '-C 2yc'
_symmetry_space_group_name_H-M 'C 1 2/c 1'
_atom_sites_solution_hydrogens geom
_atom_sites_solution_primary direct
_atom_sites_solution_secondary difmap
_audit_creation_method SHELXL-97
_cell_angle_alpha 90.00
_cell_angle_beta 104.193(10)
_cell_angle_gamma 90.00
_cell_formula_units_Z 8
_cell_length_a 29.500(7)
_cell_length_b 17.825(7)
_cell_length_c 13.781(3)
_cell_measurement_reflns_used 21
_cell_measurement_temperature 298
_cell_measurement_theta_max 45
_cell_measurement_theta_min 15
_cell_volume 7025(4)
_computing_cell_refinement XSCANS-Bruker
_computing_data_collection XSCANS-Bruker
_computing_data_reduction XSCANS-Bruker
_computing_molecular_graphics 'ORTEP-3 (Ver. 1.01\b) (Farrugia, 1997)'
_computing_publication_material 'Parst97 (Nardelli, 1997)'
_computing_structure_refinement 'SHELXL-97 (Sheldrick, 1997)'
_computing_structure_solution 'SIR97 (Altomare, 1999)'
_diffrn_ambient_temperature 298
_diffrn_measured_fraction_theta_full 0.920
_diffrn_measured_fraction_theta_max 0.920
_diffrn_measurement_device_type 'SIEMENS P4'
_diffrn_measurement_method \q/2\q
_diffrn_radiation_monochromator graphite
_diffrn_radiation_source 'rotating anode'
_diffrn_radiation_type CuK\a
_diffrn_radiation_wavelength 1.54178
_diffrn_reflns_av_R_equivalents 0.0105
_diffrn_reflns_av_sigmaI/netI 0.0237
_diffrn_reflns_limit_h_max 1
_diffrn_reflns_limit_h_min -33
_diffrn_reflns_limit_k_max 19
_diffrn_reflns_limit_k_min -1
_diffrn_reflns_limit_l_max 15
_diffrn_reflns_limit_l_min -15
_diffrn_reflns_number 11338
_diffrn_reflns_theta_full 60.83
_diffrn_reflns_theta_max 60.83
_diffrn_reflns_theta_min 2.92
_diffrn_standards_decay_% 0
_diffrn_standards_interval_count 200
_diffrn_standards_number 3
_exptl_absorpt_coefficient_mu 3.606
_exptl_absorpt_correction_T_max 0.47
_exptl_absorpt_correction_T_min 0.27
_exptl_absorpt_correction_type empirical
_exptl_absorpt_process_details PSI-scan
_exptl_crystal_colour blue
_exptl_crystal_density_diffrn 1.527
_exptl_crystal_density_method 'not measured'
_exptl_crystal_description prismatic
_exptl_crystal_F_000 3352
_exptl_crystal_size_max 0.4
_exptl_crystal_size_mid 0.3
_exptl_crystal_size_min 0.2
_refine_diff_density_max 0.786
_refine_diff_density_min -0.891
_refine_diff_density_rms 0.093
_refine_ls_extinction_method none
_refine_ls_goodness_of_fit_ref 1.012
_refine_ls_hydrogen_treatment mixed
_refine_ls_matrix_type full
_refine_ls_number_parameters 463
_refine_ls_number_reflns 4936
_refine_ls_number_restraints 0
_refine_ls_restrained_S_all 1.012
_refine_ls_R_factor_all 0.0855
_refine_ls_R_factor_gt 0.0782
_refine_ls_shift/su_max 0.009
_refine_ls_shift/su_mean 0.001
_refine_ls_structure_factor_coef Fsqd
_refine_ls_weighting_details 'calc w=1/[\s^2^(Fo^2^)+(0.1328P)^2^+49.7003P] where P=(Fo^2^+2Fc^2^)/3'
_refine_ls_weighting_scheme calc
_refine_ls_wR_factor_gt 0.2193
_refine_ls_wR_factor_ref 0.2302
_reflns_number_gt 4390
_reflns_number_total 4936
_reflns_threshold_expression >2sigma(I)
_cod_data_source_file b200486k.txt
_cod_data_source_block '[CuLH](ClO4)3.2H2O'
_cod_original_sg_symbol_H-M C2/c
_cod_database_code 7011486
_atom_sites_solution_h100 geom
_refine_ls_h100_treatment refall

loop_
_symmetry_equiv_pos_as_xyz
'x, y, z'
'-x, y, -z+1/2'
'x+1/2, y+1/2, z'
'-x+1/2, y+1/2, -z+1/2'
'-x, -y, -z'
'x, -y, z-1/2'
'-x+1/2, -y+1/2, -z'
'x+1/2, -y+1/2, z-1/2'

loop_
_atom_site_label
_atom_site_type_symbol
_atom_site_fract_x
_atom_site_fract_y
_atom_site_fract_z
_atom_site_U_iso_or_equiv
_atom_site_adp_type
_atom_site_occupancy
_atom_site_symmetry_multiplicity
_atom_site_calc_flag
_atom_site_refinement_flags
_atom_site_disorder_assembly
_atom_site_disorder_group
Cu1 Cu 0.40499(3) 0.24265(4) 0.49903(6) 0.0422(3) Uani 1 1 d . . .
N1 N 0.46794(17) 0.2093(3) 0.5026(3) 0.0490(12) Uani 1 1 d . . .
N2 N 0.43894(15) 0.3336(3) 0.5478(3) 0.0450(11) Uani 1 1 d . . .
C1 C 0.4860(2) 0.3316(4) 0.5628(4) 0.0545(15) Uani 1 1 d . . .
C2 C 0.5033(2) 0.2585(4) 0.5359(4) 0.0509(15) Uani 1 1 d . . .
C3 C 0.4750(2) 0.1413(4) 0.4702(4) 0.0554(15) Uani 1 1 d . . .
C4 C 0.5198(3) 0.1172(5) 0.4711(5) 0.070(2) Uani 1 1 d . . .
H4 H 0.5249 0.0697 0.4480 0.084 Uiso 1 1 calc R . .
C5 C 0.5563(3) 0.1648(5) 0.5068(5) 0.075(2) Uani 1 1 d . . .
H5 H 0.5866 0.1489 0.5097 0.090 Uiso 1 1 calc R . .
C6 C 0.5490(2) 0.2367(5) 0.5389(5) 0.068(2) Uani 1 1 d . . .
H6 H 0.5739 0.2694 0.5618 0.082 Uiso 1 1 calc R . .
C7 C 0.5122(3) 0.3949(5) 0.5963(5) 0.074(2) Uani 1 1 d . . .
H7 H 0.5446 0.3949 0.6066 0.089 Uiso 1 1 calc R . .
C8 C 0.4883(3) 0.4583(5) 0.6137(6) 0.085(2) Uani 1 1 d . . .
H8 H 0.5052 0.5011 0.6386 0.103 Uiso 1 1 calc R . .
C9 C 0.4402(3) 0.4598(4) 0.5954(5) 0.0683(18) Uani 1 1 d . . .
H9 H 0.4244 0.5031 0.6059 0.082 Uiso 1 1 calc R . .
C10 C 0.4162(2) 0.3947(3) 0.5608(4) 0.0518(14) Uani 1 1 d . . .
C11 C 0.3641(2) 0.3857(4) 0.5395(5) 0.0564(15) Uani 1 1 d . . .
H11A H 0.3492 0.4295 0.5035 0.068 Uiso 1 1 calc R . .
H11B H 0.3549 0.3828 0.6023 0.068 Uiso 1 1 calc R . .
N3 N 0.34763(16) 0.3165(3) 0.4787(3) 0.0480(11) Uani 1 1 d . . .
C12 C 0.3119(2) 0.2763(4) 0.5178(5) 0.0600(16) Uani 1 1 d . . .
H12A H 0.2964 0.2398 0.4686 0.072 Uiso 1 1 calc R . .
H12B H 0.2885 0.3120 0.5275 0.072 Uiso 1 1 calc R . .
C13 C 0.3326(3) 0.2365(5) 0.6161(5) 0.072(2) Uani 1 1 d . . .
H13A H 0.3400 0.2734 0.6694 0.087 Uiso 1 1 calc R . .
H13B H 0.3093 0.2027 0.6307 0.087 Uiso 1 1 calc R . .
N4 N 0.37535(19) 0.1933(3) 0.6148(4) 0.0581(13) Uani 1 1 d . . .
C14 C 0.3666(3) 0.1135(4) 0.5842(5) 0.073(2) Uani 1 1 d . . .
H14A H 0.3420 0.0937 0.6124 0.088 Uiso 1 1 calc R . .
H14B H 0.3947 0.0844 0.6107 0.088 Uiso 1 1 calc R . .
C15 C 0.3524(3) 0.1055(4) 0.4713(5) 0.0671(18) Uani 1 1 d . . .
H15A H 0.3497 0.0527 0.4540 0.081 Uiso 1 1 calc R . .
H15B H 0.3220 0.1285 0.4459 0.081 Uiso 1 1 calc R . .
N5 N 0.38719(17) 0.1417(3) 0.4227(4) 0.0505(12) Uani 1 1 d . . .
C16 C 0.4312(2) 0.0944(4) 0.4399(5) 0.0642(17) Uani 1 1 d . . .
H16A H 0.4310 0.0578 0.4920 0.077 Uiso 1 1 calc R . .
H16B H 0.4315 0.0673 0.3790 0.077 Uiso 1 1 calc R . .
C17 C 0.4077(3) 0.1962(5) 0.7153(5) 0.082(2) Uani 1 1 d . . .
H17A H 0.4112 0.2473 0.7382 0.123 Uiso 1 1 calc R . .
H17B H 0.4377 0.1768 0.7120 0.123 Uiso 1 1 calc R . .
H17C H 0.3954 0.1665 0.7610 0.123 Uiso 1 1 calc R . .
C18 C 0.3281(2) 0.3368(4) 0.3716(4) 0.0522(14) Uani 1 1 d . . .
H18A H 0.3060 0.3775 0.3677 0.063 Uiso 1 1 calc R . .
H18B H 0.3114 0.2940 0.3365 0.063 Uiso 1 1 calc R . .
C19 C 0.3658(2) 0.3604(3) 0.3202(4) 0.0517(14) Uani 1 1 d . . .
H19A H 0.3760 0.4108 0.3418 0.062 Uiso 1 1 calc R . .
H19B H 0.3925 0.3273 0.3418 0.062 Uiso 1 1 calc R . .
C20 C 0.3506(2) 0.3591(4) 0.2073(5) 0.0587(16) Uani 1 1 d . . .
H20A H 0.3246 0.3935 0.1864 0.070 Uiso 1 1 calc R . .
H20B H 0.3761 0.3784 0.1815 0.070 Uiso 1 1 calc R . .
N6 N 0.3363(2) 0.2850(4) 0.1590(4) 0.0585(15) Uani 1 1 d . . .
C21 C 0.3739(3) 0.2273(4) 0.1608(5) 0.0679(18) Uani 1 1 d . . .
H21A H 0.3976 0.2500 0.1325 0.081 Uiso 1 1 calc R . .
H21B H 0.3601 0.1864 0.1169 0.081 Uiso 1 1 calc R . .
C22 C 0.3980(2) 0.1940(4) 0.2613(5) 0.0611(16) Uani 1 1 d . . .
H22A H 0.4128 0.2343 0.3050 0.073 Uiso 1 1 calc R . .
H22B H 0.4226 0.1607 0.2518 0.073 Uiso 1 1 calc R . .
C23 C 0.3666(2) 0.1508(4) 0.3135(4) 0.0579(16) Uani 1 1 d . . .
H23A H 0.3369 0.1768 0.3036 0.070 Uiso 1 1 calc R . .
H23B H 0.3605 0.1015 0.2831 0.070 Uiso 1 1 calc R . .
C24 C 0.3117(3) 0.2979(6) 0.0502(5) 0.089(3) Uani 1 1 d . . .
H24A H 0.2877 0.3350 0.0459 0.133 Uiso 1 1 calc R . .
H24B H 0.2979 0.2518 0.0212 0.133 Uiso 1 1 calc R . .
H24C H 0.3339 0.3151 0.0146 0.133 Uiso 1 1 calc R . .
Cl1 Cl 0.5000 0.33731(12) 0.2500 0.0613(6) Uani 1 2 d S . .
O11 O 0.5000 0.2591(5) 0.2500 0.142(5) Uani 1 2 d S . .
O12 O 0.4618(4) 0.3801(8) 0.2493(18) 0.109(5) Uani 0.50 1 d P . .
O13 O 0.4780(6) 0.3546(9) 0.3267(11) 0.107(5) Uani 0.50 1 d P . .
O14 O 0.4625(6) 0.3567(9) 0.1557(11) 0.119(5) Uani 0.50 1 d P . .
Cl2 Cl 0.5000 0.01759(14) 0.7500 0.0676(7) Uani 1 2 d S . .
O21 O 0.5004(3) 0.0589(5) 0.8349(4) 0.123(3) Uani 1 1 d . . .
O22 O 0.5403(4) -0.0265(6) 0.7713(6) 0.167(4) Uani 1 1 d . . .
Cl3 Cl 0.34639(7) 0.41829(10) 0.82956(15) 0.0738(5) Uani 1 1 d . . .
O31 O 0.3502(4) 0.3430(4) 0.8349(7) 0.149(3) Uani 1 1 d . . .
O32 O 0.3731(4) 0.4500(5) 0.7709(7) 0.175(4) Uani 1 1 d . . .
O33 O 0.3573(8) 0.4482(8) 0.9185(10) 0.305(11) Uani 1 1 d . . .
O34 O 0.3055(6) 0.4323(15) 0.793(2) 0.419(17) Uani 1 1 d . . .
Cl4 Cl 0.30601(7) -0.10210(11) 0.36185(17) 0.0835(6) Uani 1 1 d . . .
O41 O 0.3204(4) -0.1776(5) 0.3563(11) 0.207(6) Uani 1 1 d . . .
O42 O 0.3362(4) -0.0573(5) 0.3250(9) 0.180(4) Uani 1 1 d . . .
O43 O 0.3159(7) -0.0895(8) 0.4599(10) 0.256(8) Uani 1 1 d . . .
O44 O 0.2634(3) -0.0914(12) 0.3317(17) 0.363(13) Uani 1 1 d . . .
O100 O 0.2577(2) 0.2145(4) 0.2038(5) 0.109(2) Uani 1 1 d . . .
O200 O 0.2445(5) 0.0520(12) 0.487(2) 0.244(16) Uani 0.50 1 d P . .
O300 O 0.2247(8) 0.447(2) 0.851(2) 0.230(12) Uani 0.50 1 d P . .
H100 H 0.3175(17) 0.269(3) 0.175(3) 0.010(13) Uiso 1 1 d . . .

loop_
_atom_site_aniso_label
_atom_site_aniso_U_11
_atom_site_aniso_U_22
_atom_site_aniso_U_33
_atom_site_aniso_U_23
_atom_site_aniso_U_13
_atom_site_aniso_U_12
Cu1 0.0394(5) 0.0397(5) 0.0461(5) -0.0061(3) 0.0077(4) -0.0012(3)
N1 0.053(3) 0.052(3) 0.041(2) 0.001(2) 0.010(2) 0.000(2)
N2 0.039(2) 0.047(3) 0.048(3) -0.008(2) 0.008(2) -0.005(2)
C1 0.059(4) 0.061(4) 0.042(3) -0.005(3) 0.008(3) -0.015(3)
C2 0.041(3) 0.071(4) 0.040(3) 0.007(3) 0.008(2) 0.004(3)
C3 0.067(4) 0.057(4) 0.039(3) 0.004(3) 0.006(3) 0.017(3)
C4 0.078(5) 0.081(5) 0.055(4) 0.014(3) 0.022(4) 0.046(4)
C5 0.054(4) 0.112(7) 0.060(4) 0.016(4) 0.016(3) 0.032(4)
C6 0.044(4) 0.109(6) 0.048(4) 0.018(4) 0.005(3) -0.001(4)
C7 0.067(4) 0.083(5) 0.068(4) -0.009(4) 0.009(4) -0.027(4)
C8 0.106(7) 0.070(5) 0.081(5) -0.021(4) 0.024(5) -0.039(5)
C9 0.082(5) 0.049(4) 0.076(4) -0.018(3) 0.025(4) -0.012(3)
C10 0.064(4) 0.045(4) 0.046(3) -0.009(3) 0.014(3) -0.004(3)
C11 0.056(4) 0.052(4) 0.063(4) -0.013(3) 0.017(3) 0.009(3)
N3 0.047(3) 0.052(3) 0.046(2) -0.002(2) 0.014(2) -0.001(2)
C12 0.049(3) 0.069(4) 0.068(4) 0.001(3) 0.027(3) 0.005(3)
C13 0.077(5) 0.087(5) 0.061(4) 0.004(4) 0.033(4) -0.003(4)
N4 0.071(3) 0.058(3) 0.046(3) 0.001(2) 0.015(2) -0.004(3)
C14 0.101(6) 0.055(4) 0.069(4) 0.008(3) 0.031(4) -0.013(4)
C15 0.088(5) 0.047(4) 0.067(4) -0.002(3) 0.020(4) -0.019(3)
N5 0.060(3) 0.040(3) 0.050(3) 0.000(2) 0.011(2) -0.004(2)
C16 0.081(5) 0.049(4) 0.062(4) -0.007(3) 0.015(3) 0.020(3)
C17 0.101(6) 0.091(6) 0.048(4) 0.003(4) 0.007(4) -0.001(5)
C18 0.045(3) 0.061(4) 0.051(3) 0.004(3) 0.011(3) 0.004(3)
C19 0.051(3) 0.047(3) 0.058(3) -0.001(3) 0.016(3) -0.002(3)
C20 0.059(4) 0.055(4) 0.061(4) 0.012(3) 0.013(3) 0.003(3)
N6 0.054(3) 0.076(4) 0.047(3) 0.007(3) 0.016(3) -0.008(3)
C21 0.072(4) 0.075(5) 0.061(4) -0.007(3) 0.024(3) 0.008(4)
C22 0.061(4) 0.063(4) 0.061(4) -0.005(3) 0.018(3) 0.007(3)
C23 0.065(4) 0.053(4) 0.051(3) -0.007(3) 0.006(3) -0.002(3)
C24 0.086(5) 0.131(8) 0.042(4) 0.008(4) 0.004(3) 0.003(5)
Cl1 0.0616(13) 0.0501(13) 0.0772(15) 0.000 0.0268(11) 0.000
O11 0.101(7) 0.066(6) 0.263(16) 0.000 0.054(9) 0.000
O12 0.045(6) 0.096(9) 0.194(18) -0.003(11) 0.046(9) 0.019(6)
O13 0.137(13) 0.112(11) 0.087(9) -0.025(8) 0.058(9) -0.019(9)
O14 0.121(12) 0.126(11) 0.091(9) 0.023(8) -0.007(8) -0.010(9)
Cl2 0.0881(17) 0.0725(15) 0.0429(11) 0.000 0.0172(10) 0.000
O21 0.148(6) 0.146(6) 0.070(4) -0.039(4) 0.017(4) 0.029(5)
O22 0.192(8) 0.192(9) 0.127(6) 0.032(6) 0.062(6) 0.120(7)
Cl3 0.0780(12) 0.0539(10) 0.0911(13) -0.0059(9) 0.0238(10) 0.0038(8)
O31 0.216(9) 0.070(4) 0.169(8) -0.015(4) 0.063(7) 0.008(5)
O32 0.255(12) 0.151(8) 0.161(8) -0.020(6) 0.132(8) -0.078(8)
O33 0.62(3) 0.185(11) 0.177(11) -0.110(9) 0.228(16) -0.184(17)
O34 0.172(14) 0.40(3) 0.63(5) 0.20(3) 0.01(2) 0.119(17)
Cl4 0.0853(13) 0.0693(13) 0.0985(14) -0.0158(10) 0.0278(11) -0.0071(10)
O41 0.221(11) 0.091(6) 0.354(17) -0.031(8) 0.156(12) -0.024(6)
O42 0.245(12) 0.120(7) 0.222(11) -0.027(7) 0.148(10) -0.051(7)
O43 0.45(3) 0.184(11) 0.157(10) -0.033(9) 0.125(13) -0.046(14)
O44 0.066(6) 0.44(3) 0.52(3) 0.20(2) -0.062(10) 0.024(10)
O100 0.073(4) 0.116(5) 0.123(5) 0.024(4) -0.002(3) -0.025(3)
O200 0.085(10) 0.137(15) 0.52(5) -0.12(2) 0.097(18) 0.015(10)
O300 0.135(16) 0.32(3) 0.22(2) -0.07(2) 0.007(15) 0.004(19)

loop_
_atom_type_symbol
_atom_type_description
_atom_type_scat_dispersion_real
_atom_type_scat_dispersion_imag
_atom_type_scat_source
C C 0.0181 0.0091 'International Tables Vol C Tables 4.2.6.8 and 6.1.1.4'
H H 0.0000 0.0000 'International Tables Vol C Tables 4.2.6.8 and 6.1.1.4'
N N 0.0311 0.0180 'International Tables Vol C Tables 4.2.6.8 and 6.1.1.4'
O O 0.0492 0.0322 'International Tables Vol C Tables 4.2.6.8 and 6.1.1.4'
Cl Cl 0.3639 0.7018 'International Tables Vol C Tables 4.2.6.8 and 6.1.1.4'
Cu Cu -1.9646 0.5888 'International Tables Vol C Tables 4.2.6.8 and 6.1.1.4'

loop_
_geom_angle_atom_site_label_1
_geom_angle_atom_site_label_2
_geom_angle_atom_site_label_3
_geom_angle
_geom_angle_site_symmetry_1
_geom_angle_site_symmetry_3
_geom_angle_publ_flag
N2 Cu1 N1 80.6(2) . . ?
N2 Cu1 N5 160.4(2) . . ?
N1 Cu1 N5 82.5(2) . . ?
N2 Cu1 N3 81.59(19) . . ?
N1 Cu1 N3 158.0(2) . . ?
N5 Cu1 N3 112.15(19) . . ?
N2 Cu1 N4 110.5(2) . . ?
N1 Cu1 N4 114.2(2) . . ?
N5 Cu1 N4 85.65(19) . . ?
N3 Cu1 N4 84.1(2) . . ?
C3 N1 C2 122.3(5) . . ?
C3 N1 Cu1 120.0(4) . . ?
C2 N1 Cu1 117.7(4) . . ?
C10 N2 C1 122.6(5) . . ?
C10 N2 Cu1 120.3(4) . . ?
C1 N2 Cu1 117.1(4) . . ?
N2 C1 C7 120.0(6) . . ?
N2 C1 C2 112.9(5) . . ?
C7 C1 C2 127.1(6) . . ?
N1 C2 C6 119.3(6) . . ?
N1 C2 C1 111.7(5) . . ?
C6 C2 C1 129.0(6) . . ?
N1 C3 C4 120.5(7) . . ?
N1 C3 C16 114.0(5) . . ?
C4 C3 C16 125.4(6) . . ?
C5 C4 C3 118.5(7) . . ?
C5 C4 H4 120.8 . . ?
C3 C4 H4 120.8 . . ?
C4 C5 C6 121.2(6) . . ?
C4 C5 H5 119.4 . . ?
C6 C5 H5 119.4 . . ?
C2 C6 C5 118.1(7) . . ?
C2 C6 H6 120.9 . . ?
C5 C6 H6 120.9 . . ?
C8 C7 C1 117.1(7) . . ?
C8 C7 H7 121.4 . . ?
C1 C7 H7 121.4 . . ?
C7 C8 C9 122.1(7) . . ?
C7 C8 H8 119.0 . . ?
C9 C8 H8 119.0 . . ?
C10 C9 C8 117.5(7) . . ?
C10 C9 H9 121.2 . . ?
C8 C9 H9 121.2 . . ?
N2 C10 C9 120.6(6) . . ?
N2 C10 C11 114.6(5) . . ?
C9 C10 C11 124.7(6) . . ?
C10 C11 N3 111.9(5) . . ?
C10 C11 H11A 109.2 . . ?
N3 C11 H11A 109.2 . . ?
C10 C11 H11B 109.2 . . ?
N3 C11 H11B 109.2 . . ?
H11A C11 H11B 107.9 . . ?
C12 N3 C18 110.0(5) . . ?
C12 N3 C11 110.8(5) . . ?
C18 N3 C11 110.2(5) . . ?
C12 N3 Cu1 105.7(4) . . ?
C18 N3 Cu1 112.7(3) . . ?
C11 N3 Cu1 107.4(3) . . ?
N3 C12 C13 112.6(5) . . ?
N3 C12 H12A 109.1 . . ?
C13 C12 H12A 109.1 . . ?
N3 C12 H12B 109.1 . . ?
C13 C12 H12B 109.1 . . ?
H12A C12 H12B 107.8 . . ?
N4 C13 C12 112.9(5) . . ?
N4 C13 H13A 109.0 . . ?
C12 C13 H13A 109.0 . . ?
N4 C13 H13B 109.0 . . ?
C12 C13 H13B 109.0 . . ?
H13A C13 H13B 107.8 . . ?
C13 N4 C14 114.3(6) . . ?
C13 N4 C17 109.1(6) . . ?
C14 N4 C17 109.1(6) . . ?
C13 N4 Cu1 107.1(4) . . ?
C14 N4 Cu1 104.6(4) . . ?
C17 N4 Cu1 112.8(4) . . ?
N4 C14 C15 111.5(5) . . ?
N4 C14 H14A 109.3 . . ?
C15 C14 H14A 109.3 . . ?
N4 C14 H14B 109.3 . . ?
C15 C14 H14B 109.3 . . ?
H14A C14 H14B 108.0 . . ?
N5 C15 C14 111.8(6) . . ?
N5 C15 H15A 109.3 . . ?
C14 C15 H15A 109.3 . . ?
N5 C15 H15B 109.3 . . ?
C14 C15 H15B 109.3 . . ?
H15A C15 H15B 107.9 . . ?
C23 N5 C15 110.1(5) . . ?
C23 N5 C16 109.9(5) . . ?
C15 N5 C16 110.1(5) . . ?
C23 N5 Cu1 114.0(4) . . ?
C15 N5 Cu1 105.1(4) . . ?
C16 N5 Cu1 107.5(4) . . ?
C3 C16 N5 112.1(5) . . ?
C3 C16 H16A 109.2 . . ?
N5 C16 H16A 109.2 . . ?
C3 C16 H16B 109.2 . . ?
N5 C16 H16B 109.2 . . ?
H16A C16 H16B 107.9 . . ?
N4 C17 H17A 109.5 . . ?
N4 C17 H17B 109.5 . . ?
H17A C17 H17B 109.5 . . ?
N4 C17 H17C 109.5 . . ?
H17A C17 H17C 109.5 . . ?
H17B C17 H17C 109.5 . . ?
N3 C18 C19 112.3(5) . . ?
N3 C18 H18A 109.1 . . ?
C19 C18 H18A 109.1 . . ?
N3 C18 H18B 109.1 . . ?
C19 C18 H18B 109.1 . . ?
H18A C18 H18B 107.9 . . ?
C20 C19 C18 114.2(5) . . ?
C20 C19 H19A 108.7 . . ?
C18 C19 H19A 108.7 . . ?
C20 C19 H19B 108.7 . . ?
C18 C19 H19B 108.7 . . ?
H19A C19 H19B 107.6 . . ?
N6 C20 C19 116.9(5) . . ?
N6 C20 H20A 108.1 . . ?
C19 C20 H20A 108.1 . . ?
N6 C20 H20B 108.1 . . ?
C19 C20 H20B 108.1 . . ?
H20A C20 H20B 107.3 . . ?
C20 N6 C21 118.0(6) . . ?
C20 N6 C24 108.7(6) . . ?
C21 N6 C24 107.0(6) . . ?
C20 N6 H100 113(4) . . ?
C21 N6 H100 110(4) . . ?
C24 N6 H100 98(4) . . ?
N6 C21 C22 117.5(5) . . ?
N6 C21 H21A 107.9 . . ?
C22 C21 H21A 107.9 . . ?
N6 C21 H21B 107.9 . . ?
C22 C21 H21B 107.9 . . ?
H21A C21 H21B 107.2 . . ?
C21 C22 C23 115.3(6) . . ?
C21 C22 H22A 108.4 . . ?
C23 C22 H22A 108.4 . . ?
C21 C22 H22B 108.4 . . ?
C23 C22 H22B 108.4 . . ?
H22A C22 H22B 107.5 . . ?
N5 C23 C22 112.9(5) . . ?
N5 C23 H23A 109.0 . . ?
C22 C23 H23A 109.0 . . ?
N5 C23 H23B 109.0 . . ?
C22 C23 H23B 109.0 . . ?
H23A C23 H23B 107.8 . . ?
N6 C24 H24A 109.5 . . ?
N6 C24 H24B 109.5 . . ?
H24A C24 H24B 109.5 . . ?
N6 C24 H24C 109.5 . . ?
H24A C24 H24C 109.5 . . ?
H24B C24 H24C 109.5 . . ?
O12 Cl1 O12 111.8(12) . 2_655 ?
O12 Cl1 O13 49.2(9) . . ?
O12 Cl1 O13 114.0(10) 2_655 . ?
O12 Cl1 O13 114.0(10) . 2_655 ?
O12 Cl1 O13 49.2(9) 2_655 2_655 ?
O13 Cl1 O13 154.6(13) . 2_655 ?
O12 Cl1 O11 124.1(6) . . ?
O12 Cl1 O11 124.1(6) 2_655 . ?
O13 Cl1 O11 102.7(7) . . ?
O13 Cl1 O11 102.7(7) 2_655 . ?
O12 Cl1 O14 55.9(10) . . ?
O12 Cl1 O14 107.8(10) 2_655 . ?
O13 Cl1 O14 102.7(10) . . ?
O13 Cl1 O14 71.4(9) 2_655 . ?
O11 Cl1 O14 103.1(6) . . ?
O12 Cl1 O14 107.8(10) . 2_655 ?
O12 Cl1 O14 55.9(10) 2_655 2_655 ?
O13 Cl1 O14 71.4(9) . 2_655 ?
O13 Cl1 O14 102.7(10) 2_655 2_655 ?
O11 Cl1 O14 103.1(6) . 2_655 ?
O14 Cl1 O14 153.8(13) . 2_655 ?
O13 O12 O14 131.2(15) . . ?
O13 O12 Cl1 67.4(9) . . ?
O14 O12 Cl1 68.2(9) . . ?
O12 O13 Cl1 63.4(8) . . ?
O12 O13 O14 107.6(12) . 2_655 ?
Cl1 O13 O14 57.7(7) . 2_655 ?
O12 O14 Cl1 55.8(7) . . ?
O12 O14 O13 97.2(10) . 2_655 ?
Cl1 O14 O13 51.0(6) . 2_655 ?
O21 Cl2 O21 115.5(7) . 2_656 ?
O21 Cl2 O22 108.0(5) . 2_656 ?
O21 Cl2 O22 107.0(5) 2_656 2_656 ?
O21 Cl2 O22 107.0(5) . . ?
O21 Cl2 O22 108.0(5) 2_656 . ?
O22 Cl2 O22 111.4(11) 2_656 . ?
O34 Cl3 O33 107.4(18) . . ?
O34 Cl3 O31 106.8(14) . . ?
O33 Cl3 O31 111.0(9) . . ?
O34 Cl3 O32 108.8(14) . . ?
O33 Cl3 O32 109.8(7) . . ?
O31 Cl3 O32 112.9(6) . . ?
O44 Cl4 O43 105.5(15) . . ?
O44 Cl4 O42 118.7(11) . . ?
O43 Cl4 O42 105.9(9) . . ?
O44 Cl4 O41 114.8(12) . . ?
O43 Cl4 O41 102.7(9) . . ?
O42 Cl4 O41 107.5(6) . . ?

loop_
_geom_bond_atom_site_label_1
_geom_bond_atom_site_label_2
_geom_bond_distance
_geom_bond_site_symmetry_2
_geom_bond_publ_flag
Cu1 N2 1.937(4) . ?
Cu1 N1 1.939(5) . ?
Cu1 N5 2.085(5) . ?
Cu1 N3 2.107(5) . ?
Cu1 N4 2.183(5) . ?
N1 C3 1.326(8) . ?
N1 C2 1.354(8) . ?
N2 C10 1.315(8) . ?
N2 C1 1.352(8) . ?
C1 C7 1.382(9) . ?
C1 C2 1.480(9) . ?
C2 C6 1.393(9) . ?
C3 C4 1.389(9) . ?
C3 C16 1.508(10) . ?
C4 C5 1.364(11) . ?
C4 H4 0.9300 . ?
C5 C6 1.390(11) . ?
C5 H5 0.9300 . ?
C6 H6 0.9300 . ?
C7 C8 1.384(12) . ?
C7 H7 0.9300 . ?
C8 C9 1.380(11) . ?
C8 H8 0.9300 . ?
C9 C10 1.381(9) . ?
C9 H9 0.9300 . ?
C10 C11 1.502(9) . ?
C11 N3 1.504(8) . ?
C11 H11A 0.9700 . ?
C11 H11B 0.9700 . ?
N3 C12 1.481(8) . ?
N3 C18 1.491(7) . ?
C12 C13 1.518(10) . ?
C12 H12A 0.9700 . ?
C12 H12B 0.9700 . ?
C13 N4 1.483(9) . ?
C13 H13A 0.9700 . ?
C13 H13B 0.9700 . ?
N4 C14 1.487(9) . ?
N4 C17 1.478(8) . ?
C14 C15 1.515(10) . ?
C14 H14A 0.9700 . ?
C14 H14B 0.9700 . ?
C15 N5 1.502(8) . ?
C15 H15A 0.9700 . ?
C15 H15B 0.9700 . ?
N5 C23 1.487(8) . ?
N5 C16 1.518(8) . ?
C16 H16A 0.9700 . ?
C16 H16B 0.9700 . ?
C17 H17A 0.9600 . ?
C17 H17B 0.9600 . ?
C17 H17C 0.9600 . ?
C18 C19 1.517(8) . ?
C18 H18A 0.9700 . ?
C18 H18B 0.9700 . ?
C19 C20 1.511(9) . ?
C19 H19A 0.9700 . ?
C19 H19B 0.9700 . ?
C20 N6 1.494(9) . ?
C20 H20A 0.9700 . ?
C20 H20B 0.9700 . ?
N6 C21 1.508(9) . ?
N6 C24 1.514(8) . ?
N6 H100 0.70(5) . ?
C21 C22 1.514(9) . ?
C21 H21A 0.9700 . ?
C21 H21B 0.9700 . ?
C22 C23 1.516(9) . ?
C22 H22A 0.9700 . ?
C22 H22B 0.9700 . ?
C23 H23A 0.9700 . ?
C23 H23B 0.9700 . ?
C24 H24A 0.9600 . ?
C24 H24B 0.9600 . ?
C24 H24C 0.9600 . ?
Cl1 O12 1.360(10) . ?
Cl1 O12 1.360(10) 2_655 ?
Cl1 O13 1.403(12) . ?
Cl1 O13 1.403(12) 2_655 ?
Cl1 O11 1.395(9) . ?
Cl1 O14 1.526(13) . ?
Cl1 O14 1.526(13) 2_655 ?
O12 O13 1.150(19) . ?
O12 O14 1.36(2) . ?
O13 O14 1.71(2) 2_655 ?
O14 O13 1.71(2) 2_655 ?
Cl2 O21 1.381(6) . ?
Cl2 O21 1.381(6) 2_656 ?
Cl2 O22 1.393(8) 2_656 ?
Cl2 O22 1.393(8) . ?
Cl3 O34 1.216(15) . ?
Cl3 O33 1.302(10) . ?
Cl3 O31 1.347(7) . ?
Cl3 O32 1.381(7) . ?
Cl4 O44 1.237(9) . ?
Cl4 O43 1.330(12) . ?
Cl4 O42 1.382(8) . ?
Cl4 O41 1.419(10) . ?
